data_7063177
loop_
_publ_author_name
'Lepcha, Gerald'
'Pal, Indrajit'
'Majumdar, Santanu'
'Dhasmana, Yogesh'
'Mondal, Sanjay'
'Zangrando, Ennio'
'Chopra, Deepak'
'Dey, Biswajit'

_publ_section_title
;
 Solvent and stoichiometry-dependent versatile organogelation and robust
 crystallization from the supramolecular association of adipic acid and
 triethanolamine
;
_journal_issue 20
_journal_name_full 'New Journal of Chemistry'
_journal_page_first 9322
_journal_page_last 9332
_journal_paper_doi 10.1039/D4NJ00559G
_journal_volume 48
_journal_year 2024
_chemical_formula_moiety 'C6 H8 O4, 2(C6 H16 N O3)'
_chemical_formula_sum 'C18 H40 N2 O10'
_chemical_formula_weight 444.52
_space_group_crystal_system monoclinic
_space_group_IT_number 14
_space_group_name_Hall '-P 2yn'
_space_group_name_H-M_alt 'P 1 21/n 1'
_atom_sites_solution_hydrogens mixed
_atom_sites_solution_primary dual
_audit_creation_date 2023-11-17
_audit_creation_method
;
Olex2 1.5
(compiled 2023.08.24 svn.re1ec1418 for OlexSys, GUI svn.r6817)
;
_audit_update_record
;
2023-11-19 deposited with the CCDC.	2024-04-18 downloaded from the CCDC.
;
_cell_angle_alpha 90
_cell_angle_beta 95.4020(10)
_cell_angle_gamma 90
_cell_formula_units_Z 2
_cell_length_a 5.3882(2)
_cell_length_b 14.1701(4)
_cell_length_c 14.4214(4)
_cell_measurement_reflns_used 9942
_cell_measurement_temperature 100.00
_cell_measurement_theta_max 79.81
_cell_measurement_theta_min 4.38
_cell_volume 1096.20(6)
_computing_cell_refinement 'SAINT V8.40A (Bruker, 2019)'
_computing_data_reduction 'SAINT V8.40A (Bruker, 2019)'
_computing_molecular_graphics 'Olex2 1.5 (Dolomanov et al., 2009)'
_computing_publication_material 'Olex2 1.5 (Dolomanov et al., 2009)'
_computing_structure_refinement 'SHELXL 2018/3 (Sheldrick, 2015)'
_computing_structure_solution 'olex2.solve 1.5 (Bourhis et al., 2015)'
_diffrn_ambient_temperature 100.00
_diffrn_measured_fraction_theta_full 0.973
_diffrn_measured_fraction_theta_max 0.974
_diffrn_measurement_device_type 'D8 Venture'
_diffrn_measurement_method '\f and \w scans'
_diffrn_radiation_type CuK\a
_diffrn_radiation_wavelength 1.54178
_diffrn_reflns_av_R_equivalents 0.0641
_diffrn_reflns_av_unetI/netI 0.0263
_diffrn_reflns_Laue_measured_fraction_full 0.973
_diffrn_reflns_Laue_measured_fraction_max 0.974
_diffrn_reflns_limit_h_max 6
_diffrn_reflns_limit_h_min -6
_diffrn_reflns_limit_k_max 18
_diffrn_reflns_limit_k_min -18
_diffrn_reflns_limit_l_max 18
_diffrn_reflns_limit_l_min -18
_diffrn_reflns_number 30140
_diffrn_reflns_point_group_measured_fraction_full 0.973
_diffrn_reflns_point_group_measured_fraction_max 0.974
_diffrn_reflns_theta_full 67.679
_diffrn_reflns_theta_max 79.941
_diffrn_reflns_theta_min 4.384
_exptl_absorpt_coefficient_mu 0.918
_exptl_absorpt_correction_T_max 0.5179
_exptl_absorpt_correction_T_min 0.3161
_exptl_absorpt_correction_type numerical
_exptl_absorpt_process_details
;
SADABS-2016/2 (Bruker,2016/2) was used for absorption correction.
wR2(int) was 0.1147 before and 0.0696 after correction.
The Ratio of minimum to maximum transmission is 0.6103.
The \l/2 correction factor is Not present.
;
_exptl_crystal_colour 'clear light colourless'
_exptl_crystal_colour_lustre clear
_exptl_crystal_colour_modifier light
_exptl_crystal_colour_primary colourless
_exptl_crystal_density_diffrn 1.347
_exptl_crystal_description plate
_exptl_crystal_F_000 484
_exptl_crystal_size_max 0.066
_exptl_crystal_size_mid 0.053
_exptl_crystal_size_min 0.051
_refine_diff_density_max 0.262
_refine_diff_density_min -0.168
_refine_diff_density_rms 0.036
_refine_ls_extinction_method none
_refine_ls_goodness_of_fit_ref 1.020
_refine_ls_hydrogen_treatment mixed
_refine_ls_matrix_type full
_refine_ls_number_parameters 152
_refine_ls_number_reflns 2322
_refine_ls_number_restraints 0
_refine_ls_restrained_S_all 1.020
_refine_ls_R_factor_all 0.0389
_refine_ls_R_factor_gt 0.0338
_refine_ls_shift/su_max 0.001
_refine_ls_shift/su_mean 0.000
_refine_ls_structure_factor_coef Fsqd
_refine_ls_weighting_details 'w=1/[\s^2^(Fo^2^)+(0.0330P)^2^+0.4106P] where P=(Fo^2^+2Fc^2^)/3'
_refine_ls_weighting_scheme calc
_refine_ls_wR_factor_gt 0.0764
_refine_ls_wR_factor_ref 0.0787
_reflns_Friedel_coverage 0.000
_reflns_number_gt 2079
_reflns_number_total 2322
_reflns_threshold_expression 'I > 2\s(I)'
_cod_data_source_file d4nj00559g2.cif
_cod_data_source_block dmso
_cod_depositor_comments 'Adding full bibliography for 7063176--7063177.cif.'
_cod_database_code 7063177
_shelx_shelxl_version_number 2018/3
_shelx_space_group_comment
;
The symmetry employed for this shelxl refinement is uniquely defined
by the following loop, which should always be used as a source of
symmetry information in preference to the above space-group names.
They are only intended as comments.
;
_shelx_estimated_absorpt_t_max 0.955
_shelx_estimated_absorpt_t_min 0.942
_olex2_refinement_description
;
1. Fixed Uiso
 At 1.2 times of:
  All C(H,H) groups
2.a Secondary CH2 refined with riding coordinates:
 C5(H5A,H5B), C4(H4A,H4B), C2(H2A,H2B), C3(H3A,H3B), C9(H9A,H9B), C8(H8A,H8B),
 C6(H6A,H6B), C7(H7A,H7B)
;
_olex2_submission_special_instructions 'No special instructions were received'

loop_
_space_group_symop_operation_xyz
'x, y, z'
'-x+1/2, y+1/2, -z+1/2'
'-x, -y, -z'
'x-1/2, -y-1/2, z-1/2'

loop_
_atom_site_label
_atom_site_type_symbol
_atom_site_fract_x
_atom_site_fract_y
_atom_site_fract_z
_atom_site_U_iso_or_equiv
_atom_site_adp_type
_atom_site_occupancy
_atom_site_site_symmetry_order
_atom_site_calc_flag
_atom_site_refinement_flags_posn
_atom_site_refinement_flags_adp
_atom_site_refinement_flags_occupancy
_atom_site_disorder_assembly
_atom_site_disorder_group
O3 O 0.44185(14) 0.51537(6) 0.62950(5) 0.02057(18) Uani 1 1 d . . . . .
O5 O 0.50434(15) 0.29968(6) 0.77424(6) 0.02217(19) Uani 1 1 d . . . . .
O2 O 0.22126(14) 0.62711(5) 0.74189(5) 0.02201(19) Uani 1 1 d . . . . .
O1 O 0.00526(14) 0.61894(6) 0.86529(6) 0.02287(19) Uani 1 1 d . . . . .
O4 O 0.48146(15) 0.26382(6) 0.51747(6) 0.02337(19) Uani 1 1 d . . . . .
N1 N 0.79437(16) 0.37093(6) 0.64090(6) 0.01522(19) Uani 1 1 d . . . . .
C5 C 0.6954(2) 0.54329(8) 0.63136(8) 0.0193(2) Uani 1 1 d . . . . .
H5A H 0.763230 0.557728 0.695986 0.023 Uiso 1 1 calc R U . . .
H5B H 0.709956 0.600520 0.592868 0.023 Uiso 1 1 calc R U . . .
C4 C 0.8378(2) 0.46275(7) 0.59313(7) 0.0184(2) Uani 1 1 d . . . . .
H4A H 0.786882 0.456092 0.525683 0.022 Uiso 1 1 calc R U . . .
H4B H 1.018176 0.477565 0.600658 0.022 Uiso 1 1 calc R U . . .
C1 C 0.19241(19) 0.59859(7) 0.82393(7) 0.0178(2) Uani 1 1 d . . . . .
C2 C 0.39668(19) 0.53703(8) 0.87238(7) 0.0189(2) Uani 1 1 d . . . . .
H2A H 0.560324 0.564476 0.861402 0.023 Uiso 1 1 calc R U . . .
H2B H 0.386898 0.473678 0.843313 0.023 Uiso 1 1 calc R U . . .
C3 C 0.38567(19) 0.52568(8) 0.97701(7) 0.0201(2) Uani 1 1 d . . . . .
H3A H 0.233789 0.489850 0.988452 0.024 Uiso 1 1 calc R U . . .
H3B H 0.374016 0.588780 1.005742 0.024 Uiso 1 1 calc R U . . .
C9 C 0.7673(2) 0.29121(8) 0.79256(8) 0.0214(2) Uani 1 1 d . . . . .
H9A H 0.823251 0.229436 0.770120 0.026 Uiso 1 1 calc R U . . .
H9B H 0.815491 0.295317 0.860401 0.026 Uiso 1 1 calc R U . . .
C8 C 0.8881(2) 0.37061(8) 0.74247(7) 0.0195(2) Uani 1 1 d . . . . .
H8A H 0.849191 0.431814 0.770874 0.023 Uiso 1 1 calc R U . . .
H8B H 1.071423 0.362402 0.749135 0.023 Uiso 1 1 calc R U . . .
C6 C 0.8989(2) 0.29028(8) 0.58889(8) 0.0202(2) Uani 1 1 d . . . . .
H6A H 0.908731 0.233163 0.628606 0.024 Uiso 1 1 calc R U . . .
H6B H 1.069601 0.306134 0.573999 0.024 Uiso 1 1 calc R U . . .
C7 C 0.7352(2) 0.27032(8) 0.49935(8) 0.0215(2) Uani 1 1 d . . . . .
H7A H 0.755019 0.321546 0.453954 0.026 Uiso 1 1 calc R U . . .
H7B H 0.787747 0.210389 0.471822 0.026 Uiso 1 1 calc R U . . .
H1 H 0.624(3) 0.3635(10) 0.6387(9) 0.024(3) Uiso 1 1 d . . . . .
H5 H 0.440(3) 0.2411(13) 0.7700(12) 0.045(5) Uiso 1 1 d . . . . .
H4 H 0.471(3) 0.2129(13) 0.5522(12) 0.046(5) Uiso 1 1 d . . . . .
H3 H 0.372(3) 0.5499(13) 0.6673(12) 0.045(5) Uiso 1 1 d . . . . .

loop_
_atom_site_aniso_label
_atom_site_aniso_U_11
_atom_site_aniso_U_22
_atom_site_aniso_U_33
_atom_site_aniso_U_23
_atom_site_aniso_U_13
_atom_site_aniso_U_12
O3 0.0175(4) 0.0223(4) 0.0218(4) -0.0031(3) 0.0014(3) 0.0017(3)
O5 0.0215(4) 0.0194(4) 0.0260(4) 0.0005(3) 0.0041(3) -0.0021(3)
O2 0.0225(4) 0.0224(4) 0.0213(4) 0.0006(3) 0.0031(3) 0.0048(3)
O1 0.0175(4) 0.0262(4) 0.0253(4) -0.0002(3) 0.0037(3) 0.0025(3)
O4 0.0221(4) 0.0251(4) 0.0223(4) 0.0006(3) -0.0008(3) -0.0011(3)
N1 0.0137(4) 0.0153(4) 0.0165(4) 0.0013(3) 0.0007(3) 0.0001(3)
C5 0.0193(5) 0.0167(5) 0.0213(5) 0.0013(4) -0.0004(4) -0.0007(4)
C4 0.0182(5) 0.0171(5) 0.0202(5) 0.0037(4) 0.0031(4) -0.0017(4)
C1 0.0167(5) 0.0154(5) 0.0211(5) -0.0039(4) 0.0003(4) -0.0024(4)
C2 0.0165(5) 0.0185(5) 0.0217(5) -0.0013(4) 0.0013(4) 0.0001(4)
C3 0.0172(5) 0.0213(5) 0.0218(5) 0.0003(4) 0.0018(4) 0.0010(4)
C9 0.0231(6) 0.0219(5) 0.0187(5) 0.0038(4) -0.0006(4) 0.0000(4)
C8 0.0194(5) 0.0208(5) 0.0173(5) 0.0012(4) -0.0029(4) -0.0012(4)
C6 0.0190(5) 0.0179(5) 0.0240(5) -0.0007(4) 0.0043(4) 0.0036(4)
C7 0.0258(6) 0.0198(5) 0.0195(5) -0.0016(4) 0.0060(4) 0.0008(4)

loop_
_atom_type_symbol
_atom_type_description
_atom_type_scat_dispersion_real
_atom_type_scat_dispersion_imag
_atom_type_scat_source
C C 0.0181 0.0091 'International Tables Vol C Tables 4.2.6.8 and 6.1.1.4'
H H 0.0000 0.0000 'International Tables Vol C Tables 4.2.6.8 and 6.1.1.4'
N N 0.0311 0.0180 'International Tables Vol C Tables 4.2.6.8 and 6.1.1.4'
O O 0.0492 0.0322 'International Tables Vol C Tables 4.2.6.8 and 6.1.1.4'

loop_
_geom_angle_atom_site_label_1
_geom_angle_atom_site_label_2
_geom_angle_atom_site_label_3
_geom_angle
_geom_angle_site_symmetry_1
_geom_angle_site_symmetry_3
_geom_angle_publ_flag
C5 O3 H3 108.2(12) . . ?
C9 O5 H5 107.8(11) . . ?
C7 O4 H4 105.8(11) . . ?
C4 N1 C8 113.39(8) . . ?
C4 N1 C6 110.34(8) . . ?
C4 N1 H1 106.4(9) . . ?
C8 N1 C6 112.09(8) . . ?
C8 N1 H1 106.0(8) . . ?
C6 N1 H1 108.3(9) . . ?
O3 C5 H5A 110.2 . . ?
O3 C5 H5B 110.2 . . ?
O3 C5 C4 107.71(9) . . ?
H5A C5 H5B 108.5 . . ?
C4 C5 H5A 110.2 . . ?
C4 C5 H5B 110.2 . . ?
N1 C4 C5 112.41(8) . . ?
N1 C4 H4A 109.1 . . ?
N1 C4 H4B 109.1 . . ?
C5 C4 H4A 109.1 . . ?
C5 C4 H4B 109.1 . . ?
H4A C4 H4B 107.9 . . ?
O2 C1 C2 117.52(9) . . ?
O1 C1 O2 122.92(10) . . ?
O1 C1 C2 119.56(9) . . ?
C1 C2 H2A 108.5 . . ?
C1 C2 H2B 108.5 . . ?
C1 C2 C3 114.91(9) . . ?
H2A C2 H2B 107.5 . . ?
C3 C2 H2A 108.5 . . ?
C3 C2 H2B 108.5 . . ?
C2 C3 C3 112.03(11) . 3_667 ?
C2 C3 H3A 109.2 . . ?
C2 C3 H3B 109.2 . . ?
C3 C3 H3A 109.2 3_667 . ?
C3 C3 H3B 109.2 3_667 . ?
H3A C3 H3B 107.9 . . ?
O5 C9 H9A 110.0 . . ?
O5 C9 H9B 110.0 . . ?
O5 C9 C8 108.29(9) . . ?
H9A C9 H9B 108.4 . . ?
C8 C9 H9A 110.0 . . ?
C8 C9 H9B 110.0 . . ?
N1 C8 C9 110.25(9) . . ?
N1 C8 H8A 109.6 . . ?
N1 C8 H8B 109.6 . . ?
C9 C8 H8A 109.6 . . ?
C9 C8 H8B 109.6 . . ?
H8A C8 H8B 108.1 . . ?
N1 C6 H6A 109.5 . . ?
N1 C6 H6B 109.5 . . ?
N1 C6 C7 110.50(9) . . ?
H6A C6 H6B 108.1 . . ?
C7 C6 H6A 109.5 . . ?
C7 C6 H6B 109.5 . . ?
O4 C7 C6 110.34(8) . . ?
O4 C7 H7A 109.6 . . ?
O4 C7 H7B 109.6 . . ?
C6 C7 H7A 109.6 . . ?
C6 C7 H7B 109.6 . . ?
H7A C7 H7B 108.1 . . ?

loop_
_geom_bond_atom_site_label_1
_geom_bond_atom_site_label_2
_geom_bond_distance
_geom_bond_site_symmetry_2
_geom_bond_publ_flag
O3 C5 1.4199(13) . ?
O3 H3 0.846(18) . ?
O5 C9 1.4218(14) . ?
O5 H5 0.900(19) . ?
O2 C1 1.2736(13) . ?
O1 C1 1.2525(13) . ?
O4 C7 1.4188(13) . ?
O4 H4 0.883(18) . ?
N1 C4 1.5009(13) . ?
N1 C8 1.5039(13) . ?
N1 C6 1.5051(13) . ?
N1 H1 0.920(14) . ?
C5 H5A 0.9900 . ?
C5 H5B 0.9900 . ?
C5 C4 1.5086(15) . ?
C4 H4A 0.9900 . ?
C4 H4B 0.9900 . ?
C1 C2 1.5217(15) . ?
C2 H2A 0.9900 . ?
C2 H2B 0.9900 . ?
C2 C3 1.5242(15) . ?
C3 C3 1.528(2) 3_667 ?
C3 H3A 0.9900 . ?
C3 H3B 0.9900 . ?
C9 H9A 0.9900 . ?
C9 H9B 0.9900 . ?
C9 C8 1.5167(15) . ?
C8 H8A 0.9900 . ?
C8 H8B 0.9900 . ?
C6 H6A 0.9900 . ?
C6 H6B 0.9900 . ?
C6 C7 1.5201(16) . ?
C7 H7A 0.9900 . ?
C7 H7B 0.9900 . ?

loop_
_geom_torsion_atom_site_label_1
_geom_torsion_atom_site_label_2
_geom_torsion_atom_site_label_3
_geom_torsion_atom_site_label_4
_geom_torsion
_geom_torsion_site_symmetry_1
_geom_torsion_site_symmetry_2
_geom_torsion_site_symmetry_3
_geom_torsion_site_symmetry_4
_geom_torsion_publ_flag
O3 C5 C4 N1 -52.16(11) . . . . ?
O5 C9 C8 N1 -53.69(11) . . . . ?
O2 C1 C2 C3 165.33(9) . . . . ?
O1 C1 C2 C3 -14.76(14) . . . . ?
N1 C6 C7 O4 -48.97(12) . . . . ?
C4 N1 C8 C9 161.56(8) . . . . ?
C4 N1 C6 C7 -73.65(11) . . . . ?
C1 C2 C3 C3 -172.39(11) . . . 3_667 ?
C8 N1 C4 C5 -64.21(11) . . . . ?
C8 N1 C6 C7 158.95(9) . . . . ?
C6 N1 C4 C5 169.12(9) . . . . ?
C6 N1 C8 C9 -72.69(11) . . . . ?
